data_4515122
loop_
_publ_author_name
'Janczak, Jan'

_publ_contact_author
;
    Jan Janczak
    Institute  of Low Temperature and Structure Research 
    Polish Academy of Sciences
    P.O.Box 1410
    Okolna 2 str., 50-950 Wroc\/law
    Poland
;
_publ_section_title
;
 Water-Involved Hydrogen Bonds in Dimeric Supramolecular Structures of
 Magnesium and Zinc Phthalocyaninato Complexes.
;
_journal_issue 2
_journal_name_full 'ACS omega'
_journal_page_first 3673
_journal_page_last 3683
_journal_paper_doi 10.1021/acsomega.8b03055
_journal_volume 4
_journal_year 2019
_chemical_formula_moiety 'C32 H18 N8 O Mg, C5 H11 N O'
_chemical_formula_sum 'C37 H29 Mg N9 O2'
_chemical_formula_weight 656.00
_space_group_crystal_system triclinic
_space_group_IT_number 2
_space_group_name_Hall '-P 1'
_space_group_name_H-M_alt 'P -1'
_symmetry_space_group_name_Hall '-P 1'
_symmetry_space_group_name_H-M 'P -1'
_atom_sites_solution_hydrogens mixed
_atom_sites_solution_primary direct
_atom_sites_solution_secondary difmap
_audit_creation_method SHELXL-2014/7
_cell_angle_alpha 70.842(11)
_cell_angle_beta 77.032(12)
_cell_angle_gamma 70.551(14)
_cell_formula_units_Z 2
_cell_length_a 9.7050(10)
_cell_length_b 13.171(2)
_cell_length_c 13.993(2)
_cell_measurement_reflns_used 4871
_cell_measurement_temperature 295(2)
_cell_measurement_theta_max 27.897
_cell_measurement_theta_min 2.951
_cell_volume 1579.8(4)
_computing_cell_refinement
;
CrysAlis Red 1.171.38.43 (Rigaku Oxford Diffraction, 2015)
;
_computing_data_collection
;
CrysAlis CCD 1.171.38.43 (Rigaku Oxford Diffraction, 2015
;
_computing_data_reduction
;
CrysAlis Red 1.171.38.43 (Rigaku Oxford Diffraction, 2015)
;
_computing_molecular_graphics
;
Brandenburg & Putz (2006). Diamond 3.0. Crystal and Molecular
Structure Visualisation, University of Bonn, Germany
;
_computing_publication_material 'SHELXL-2014/7 (Sheldrick, 2014)'
_computing_structure_refinement 'SHELXL-2014/7 (Sheldrick, 2014)'
_computing_structure_solution 'SHELXT (Sheldrick, 2014)'
_diffrn_ambient_temperature 295(2)
_diffrn_detector_area_resol_mean 10.6249
_diffrn_measured_fraction_theta_full 0.991
_diffrn_measured_fraction_theta_max 0.988
_diffrn_measurement_device_type 'KUMA KM-4 with CCD detector'
_diffrn_measurement_method \w-scan
_diffrn_radiation_type MoK\a
_diffrn_radiation_wavelength 0.71073
_diffrn_reflns_av_R_equivalents 0.0199
_diffrn_reflns_av_unetI/netI 0.0470
_diffrn_reflns_Laue_measured_fraction_full 0.991
_diffrn_reflns_Laue_measured_fraction_max 0.988
_diffrn_reflns_limit_h_max 12
_diffrn_reflns_limit_h_min -10
_diffrn_reflns_limit_k_max 17
_diffrn_reflns_limit_k_min -16
_diffrn_reflns_limit_l_max 18
_diffrn_reflns_limit_l_min -18
_diffrn_reflns_number 20497
_diffrn_reflns_point_group_measured_fraction_full 0.991
_diffrn_reflns_point_group_measured_fraction_max 0.988
_diffrn_reflns_theta_full 27.500
_diffrn_reflns_theta_max 27.576
_diffrn_reflns_theta_min 2.891
_diffrn_source 'fine-focus sealed X-ray tube'
_exptl_absorpt_coefficient_mu 0.108
_exptl_absorpt_correction_T_max 1.00000
_exptl_absorpt_correction_T_min 0.96132
_exptl_absorpt_correction_type multi-scan
_exptl_absorpt_process_details
;
CrysAlisPro 1.171.38.43 (Rigaku Oxford Diffraction, 2015)
Empirical absorption correction using spherical harmonics,
 implemented in SCALE3 ABSPACK scaling algorithm.
;
_exptl_crystal_colour blue-violet
_exptl_crystal_density_diffrn 1.379
_exptl_crystal_density_meas 1.375
_exptl_crystal_density_method floatation
_exptl_crystal_description parallelepiped
_exptl_crystal_F_000 684
_exptl_crystal_size_max 0.380
_exptl_crystal_size_mid 0.300
_exptl_crystal_size_min 0.240
_refine_diff_density_max 0.704
_refine_diff_density_min -0.283
_refine_diff_density_rms 0.056
_refine_ls_extinction_method none
_refine_ls_goodness_of_fit_ref 1.002
_refine_ls_hydrogen_treatment mixed
_refine_ls_matrix_type full
_refine_ls_number_parameters 449
_refine_ls_number_reflns 7236
_refine_ls_number_restraints 2
_refine_ls_restrained_S_all 1.002
_refine_ls_R_factor_all 0.1026
_refine_ls_R_factor_gt 0.0564
_refine_ls_shift/su_max 0.000
_refine_ls_shift/su_mean 0.000
_refine_ls_structure_factor_coef Fsqd
_refine_ls_weighting_details 'w=1/[\s^2^(Fo^2^)+(0.0980P)^2^+0.2070P] where P=(Fo^2^+2Fc^2^)/3'
_refine_ls_weighting_scheme calc
_refine_ls_wR_factor_gt 0.1443
_refine_ls_wR_factor_ref 0.1720
_reflns_Friedel_coverage 0.000
_reflns_number_gt 4195
_reflns_number_total 7236
_reflns_threshold_expression 'I > 2\s(I)'
_cod_data_source_file ao8b03055_si_002.cif
_cod_data_source_block mg4mem
_cod_database_code 4515122
_shelx_shelxl_version_number 2014/7
_shelx_space_group_comment
;
The symmetry employed for this shelxl refinement is uniquely defined
by the following loop, which should always be used as a source of
symmetry information in preference to the above space-group names.
They are only intended as comments.
;
_shelx_estimated_absorpt_t_min 0.960
_shelx_estimated_absorpt_t_max 0.975
_exptl_absorpt_special_details
;
Empirical correction (ABSPACK) includes:
- Absorption correction using spherical harmonics
- Frame scaling
;

loop_
_space_group_symop_operation_xyz
'x, y, z'
'-x, -y, -z'

loop_
_atom_site_label
_atom_site_type_symbol
_atom_site_fract_x
_atom_site_fract_y
_atom_site_fract_z
_atom_site_U_iso_or_equiv
_atom_site_adp_type
_atom_site_occupancy
_atom_site_site_symmetry_order
_atom_site_calc_flag
_atom_site_refinement_flags_posn
_atom_site_refinement_flags_adp
Mg1 Mg 0.21507(7) 0.51355(5) 0.40094(5) 0.0334(2) Uani 1 1 d . .
O1 O 0.35684(18) 0.58887(13) 0.29672(12) 0.0420(4) Uani 1 1 d D .
H1A H 0.350(3) 0.6288(18) 0.2381(7) 0.063 Uiso 1 1 d D U
H1B H 0.4325(15) 0.586(2) 0.3154(19) 0.063 Uiso 1 1 d D U
N1 N 0.40342(18) 0.43235(13) 0.60625(13) 0.0320(4) Uani 1 1 d . .
N2 N 0.20274(18) 0.57389(13) 0.52082(13) 0.0329(4) Uani 1 1 d . .
N3 N 0.00914(18) 0.74781(14) 0.47178(14) 0.0357(4) Uani 1 1 d . .
N4 N 0.01729(18) 0.62784(14) 0.36910(14) 0.0367(4) Uani 1 1 d . .
N5 N -0.03408(19) 0.56514(14) 0.23935(14) 0.0378(4) Uani 1 1 d . .
N6 N 0.16562(18) 0.42265(14) 0.32641(13) 0.0353(4) Uani 1 1 d . .
N7 N 0.35724(18) 0.24865(14) 0.37496(13) 0.0349(4) Uani 1 1 d . .
N8 N 0.34827(18) 0.36820(14) 0.47951(13) 0.0329(4) Uani 1 1 d . .
C1 C 0.2997(2) 0.53198(17) 0.59092(15) 0.0316(5) Uani 1 1 d . .
C2 C 0.2743(2) 0.61418(17) 0.64762(16) 0.0353(5) Uani 1 1 d . .
C3 C 0.3422(3) 0.6171(2) 0.72463(17) 0.0438(5) Uani 1 1 d . .
H3 H 0.4188 0.5569 0.7521 0.053 Uiso 1 1 calc R U
C4 C 0.2914(3) 0.7125(2) 0.75864(18) 0.0490(6) Uani 1 1 d . .
H4 H 0.3369 0.7172 0.8083 0.059 Uiso 1 1 calc R U
C5 C 0.1737(3) 0.8018(2) 0.71984(18) 0.0475(6) Uani 1 1 d . .
H5 H 0.1396 0.8635 0.7459 0.057 Uiso 1 1 calc R U
C6 C 0.1072(3) 0.79991(18) 0.64367(18) 0.0422(5) Uani 1 1 d . .
H6 H 0.0301 0.8601 0.6169 0.051 Uiso 1 1 calc R U
C7 C 0.1588(2) 0.70480(17) 0.60763(16) 0.0347(5) Uani 1 1 d . .
C8 C 0.1155(2) 0.67757(16) 0.52817(16) 0.0336(5) Uani 1 1 d . .
C9 C -0.0334(2) 0.72441(17) 0.39896(17) 0.0356(5) Uani 1 1 d . .
C10 C -0.1457(2) 0.80353(17) 0.33537(17) 0.0381(5) Uani 1 1 d . .
C11 C -0.2264(3) 0.91489(19) 0.33131(19) 0.0476(6) Uani 1 1 d . .
H11 H -0.2159 0.9505 0.3756 0.057 Uiso 1 1 calc R U
C12 C -0.3224(3) 0.9697(2) 0.2585(2) 0.0581(7) Uani 1 1 d . .
H12 H -0.3770 1.0437 0.2533 0.070 Uiso 1 1 calc R U
C13 C -0.3385(3) 0.9152(2) 0.1925(2) 0.0597(7) Uani 1 1 d . .
H13 H -0.4052 0.9536 0.1453 0.072 Uiso 1 1 calc R U
C14 C -0.2584(3) 0.8065(2) 0.1959(2) 0.0506(6) Uani 1 1 d . .
H14 H -0.2687 0.7712 0.1513 0.061 Uiso 1 1 calc R U
C15 C -0.1607(2) 0.75081(18) 0.26888(17) 0.0399(5) Uani 1 1 d . .
C16 C -0.0551(2) 0.63852(18) 0.29215(17) 0.0364(5) Uani 1 1 d . .
C17 C 0.0674(2) 0.46540(18) 0.25627(16) 0.0358(5) Uani 1 1 d . .
C18 C 0.0931(2) 0.38628(18) 0.19753(17) 0.0375(5) Uani 1 1 d . .
C19 C 0.0285(3) 0.3891(2) 0.11701(17) 0.0448(6) Uani 1 1 d . .
H19 H -0.0488 0.4497 0.0911 0.054 Uiso 1 1 calc R U
C20 C 0.0844(3) 0.2972(2) 0.0768(2) 0.0549(7) Uani 1 1 d . .
H20 H 0.0455 0.2980 0.0215 0.066 Uiso 1 1 calc R U
C21 C 0.1969(3) 0.2043(2) 0.11723(19) 0.0521(6) Uani 1 1 d . .
H21 H 0.2287 0.1434 0.0901 0.063 Uiso 1 1 calc R U
C22 C 0.2620(3) 0.20108(19) 0.19682(17) 0.0421(5) Uani 1 1 d . .
H22 H 0.3389 0.1399 0.2224 0.051 Uiso 1 1 calc R U
C23 C 0.2086(2) 0.29271(18) 0.23763(16) 0.0362(5) Uani 1 1 d . .
C24 C 0.2507(2) 0.31903(17) 0.31894(16) 0.0337(5) Uani 1 1 d . .
C25 C 0.3996(2) 0.27217(16) 0.44839(15) 0.0316(5) Uani 1 1 d . .
C26 C 0.5165(2) 0.19343(16) 0.50779(16) 0.0328(5) Uani 1 1 d . .
C27 C 0.6012(2) 0.08614(17) 0.50489(17) 0.0377(5) Uani 1 1 d . .
H27 H 0.5876 0.0523 0.4603 0.045 Uiso 1 1 calc R U
C28 C 0.7067(3) 0.03128(18) 0.57093(19) 0.0458(6) Uani 1 1 d . .
H28 H 0.7653 -0.0409 0.5712 0.055 Uiso 1 1 calc R U
C29 C 0.7257(3) 0.08437(19) 0.63758(19) 0.0500(6) Uani 1 1 d . .
H29 H 0.7977 0.0467 0.6810 0.060 Uiso 1 1 calc R U
C30 C 0.6402(2) 0.19057(18) 0.64008(17) 0.0422(5) Uani 1 1 d . .
H30 H 0.6539 0.2245 0.6846 0.051 Uiso 1 1 calc R U
C31 C 0.5334(2) 0.24608(16) 0.57524(15) 0.0330(5) Uani 1 1 d . .
C32 C 0.4240(2) 0.35682(16) 0.55522(15) 0.0306(4) Uani 1 1 d . .
O2 O 0.4432(6) 0.6126(4) -0.0187(3) 0.1923(17) Uani 1 1 d . .
C33 C 0.5244(7) 0.6520(6) 0.0305(5) 0.169(2) Uani 1 1 d . .
H33A H 0.6177 0.6580 -0.0106 0.203 Uiso 1 1 calc R U
H33B H 0.5438 0.6007 0.0971 0.203 Uiso 1 1 calc R U
C34 C 0.4310(5) 0.7617(4) 0.0403(3) 0.1011(12) Uani 1 1 d . .
H34A H 0.4778 0.7944 0.0723 0.152 Uiso 1 1 calc R U
H34B H 0.4068 0.8128 -0.0255 0.152 Uiso 1 1 calc R U
N9 N 0.3060(4) 0.7354(4) 0.1028(3) 0.1167(13) Uani 1 1 d . .
C35 C 0.2103(7) 0.7201(10) 0.0624(4) 0.261(6) Uani 1 1 d . .
H35A H 0.1908 0.7733 -0.0034 0.392 Uiso 1 1 calc R U
H35B H 0.1190 0.7167 0.1074 0.392 Uiso 1 1 calc R U
C36 C 0.3144(6) 0.6018(4) 0.0545(4) 0.1190(16) Uani 1 1 d . .
H36A H 0.3445 0.5572 0.1208 0.143 Uiso 1 1 calc R U
H36B H 0.2611 0.5633 0.0342 0.143 Uiso 1 1 calc R U
C37 C 0.2055(9) 0.8595(8) 0.1118(6) 0.258(4) Uani 1 1 d . .
H37A H 0.2683 0.9065 0.1007 0.387 Uiso 1 1 calc R U
H37B H 0.1504 0.8534 0.1786 0.387 Uiso 1 1 calc R U
H37C H 0.1388 0.8918 0.0614 0.387 Uiso 1 1 calc R U

loop_
_atom_site_aniso_label
_atom_site_aniso_U_11
_atom_site_aniso_U_22
_atom_site_aniso_U_33
_atom_site_aniso_U_23
_atom_site_aniso_U_13
_atom_site_aniso_U_12
Mg1 0.0333(4) 0.0261(4) 0.0402(4) -0.0111(3) -0.0118(3) -0.0011(3)
O1 0.0439(9) 0.0420(9) 0.0413(9) -0.0077(7) -0.0135(8) -0.0120(8)
N1 0.0319(9) 0.0286(9) 0.0339(9) -0.0083(7) -0.0054(7) -0.0062(7)
N2 0.0323(9) 0.0269(9) 0.0367(9) -0.0106(7) -0.0059(8) -0.0021(7)
N3 0.0313(9) 0.0277(9) 0.0455(11) -0.0128(8) -0.0066(8) -0.0012(7)
N4 0.0326(9) 0.0328(10) 0.0452(11) -0.0134(8) -0.0096(8) -0.0041(8)
N5 0.0371(10) 0.0318(10) 0.0451(11) -0.0078(8) -0.0127(8) -0.0083(8)
N6 0.0349(9) 0.0285(9) 0.0412(10) -0.0082(7) -0.0113(8) -0.0043(8)
N7 0.0347(10) 0.0289(9) 0.0409(10) -0.0115(8) -0.0068(8) -0.0056(8)
N8 0.0336(9) 0.0294(9) 0.0367(9) -0.0088(7) -0.0097(8) -0.0070(7)
C1 0.0307(11) 0.0315(11) 0.0307(11) -0.0071(8) -0.0036(9) -0.0081(9)
C2 0.0350(11) 0.0347(11) 0.0340(11) -0.0087(9) -0.0003(9) -0.0103(9)
C3 0.0469(14) 0.0460(13) 0.0382(12) -0.0155(10) -0.0063(10) -0.0086(11)
C4 0.0584(16) 0.0541(15) 0.0430(13) -0.0222(12) -0.0051(12) -0.0191(13)
C5 0.0587(15) 0.0423(14) 0.0490(14) -0.0251(11) 0.0006(12) -0.0162(12)
C6 0.0433(13) 0.0334(12) 0.0486(13) -0.0165(10) -0.0007(11) -0.0075(10)
C7 0.0332(11) 0.0311(11) 0.0381(11) -0.0107(9) -0.0003(9) -0.0086(9)
C8 0.0305(11) 0.0281(11) 0.0381(11) -0.0091(9) -0.0001(9) -0.0057(9)
C9 0.0267(10) 0.0308(11) 0.0463(13) -0.0117(9) -0.0037(9) -0.0038(9)
C10 0.0307(11) 0.0316(11) 0.0447(13) -0.0052(9) -0.0051(10) -0.0044(9)
C11 0.0434(13) 0.0332(12) 0.0572(15) -0.0108(11) -0.0110(12) 0.0021(10)
C12 0.0481(15) 0.0360(13) 0.0729(18) -0.0055(12) -0.0179(13) 0.0073(11)
C13 0.0523(16) 0.0473(15) 0.0683(18) -0.0013(13) -0.0264(14) -0.0020(12)
C14 0.0454(14) 0.0461(14) 0.0560(15) -0.0054(11) -0.0195(12) -0.0074(11)
C15 0.0284(11) 0.0368(12) 0.0465(13) -0.0047(10) -0.0078(10) -0.0037(9)
C16 0.0289(11) 0.0344(11) 0.0436(12) -0.0079(9) -0.0086(10) -0.0061(9)
C17 0.0331(11) 0.0346(11) 0.0386(12) -0.0058(9) -0.0103(9) -0.0088(9)
C18 0.0381(12) 0.0337(11) 0.0426(12) -0.0112(9) -0.0060(10) -0.0114(10)
C19 0.0447(13) 0.0508(14) 0.0429(13) -0.0112(11) -0.0155(11) -0.0139(11)
C20 0.0587(16) 0.0651(17) 0.0514(15) -0.0246(13) -0.0185(13) -0.0151(14)
C21 0.0629(16) 0.0504(15) 0.0525(15) -0.0261(12) -0.0027(13) -0.0193(13)
C22 0.0453(13) 0.0378(12) 0.0451(13) -0.0165(10) -0.0087(11) -0.0073(10)
C23 0.0376(12) 0.0369(12) 0.0361(11) -0.0104(9) -0.0063(10) -0.0119(10)
C24 0.0332(11) 0.0293(11) 0.0384(11) -0.0088(9) -0.0060(9) -0.0083(9)
C25 0.0309(11) 0.0270(10) 0.0356(11) -0.0093(8) -0.0042(9) -0.0059(9)
C26 0.0312(11) 0.0259(10) 0.0381(12) -0.0050(8) -0.0053(9) -0.0072(9)
C27 0.0365(12) 0.0303(11) 0.0467(13) -0.0140(9) -0.0082(10) -0.0047(9)
C28 0.0422(13) 0.0284(11) 0.0588(15) -0.0116(10) -0.0134(11) 0.0041(10)
C29 0.0476(14) 0.0373(13) 0.0586(16) -0.0057(11) -0.0250(12) 0.0008(11)
C30 0.0442(13) 0.0384(12) 0.0444(13) -0.0066(10) -0.0197(11) -0.0078(10)
C31 0.0353(11) 0.0262(10) 0.0346(11) -0.0064(8) -0.0031(9) -0.0079(9)
C32 0.0321(11) 0.0280(10) 0.0290(10) -0.0048(8) -0.0049(9) -0.0072(9)
O2 0.175(4) 0.241(5) 0.154(4) -0.041(3) -0.004(3) -0.074(4)
C33 0.133(5) 0.193(7) 0.169(6) -0.004(5) -0.026(4) -0.070(5)
C34 0.091(3) 0.119(3) 0.093(3) -0.004(2) -0.024(2) -0.045(3)
N9 0.078(2) 0.155(3) 0.081(2) 0.018(2) -0.0208(19) -0.029(2)
C35 0.145(6) 0.545(18) 0.102(4) 0.032(7) -0.064(4) -0.195(9)
C36 0.114(4) 0.125(4) 0.122(4) -0.030(3) -0.006(3) -0.049(3)
C37 0.235(8) 0.315(11) 0.219(8) -0.126(8) -0.098(7) 0.026(8)

loop_
_atom_type_symbol
_atom_type_description
_atom_type_scat_dispersion_real
_atom_type_scat_dispersion_imag
_atom_type_scat_source
C C 0.0033 0.0016 'International Tables Vol C Tables 4.2.6.8 and 6.1.1.4'
H H 0.0000 0.0000 'International Tables Vol C Tables 4.2.6.8 and 6.1.1.4'
N N 0.0061 0.0033 'International Tables Vol C Tables 4.2.6.8 and 6.1.1.4'
O O 0.0106 0.0060 'International Tables Vol C Tables 4.2.6.8 and 6.1.1.4'
Mg Mg 0.0486 0.0363 'International Tables Vol C Tables 4.2.6.8 and 6.1.1.4'

loop_
_geom_angle_atom_site_label_1
_geom_angle_atom_site_label_2
_geom_angle_atom_site_label_3
_geom_angle
O1 Mg1 N8 103.85(7)
O1 Mg1 N4 101.45(7)
N8 Mg1 N4 154.69(8)
O1 Mg1 N6 103.55(7)
N8 Mg1 N6 88.37(7)
N4 Mg1 N6 86.35(7)
O1 Mg1 N2 100.84(7)
N8 Mg1 N2 86.20(7)
N4 Mg1 N2 88.45(7)
N6 Mg1 N2 155.60(8)
Mg1 O1 H1A 131.4(19)
Mg1 O1 H1B 117.5(18)
H1A O1 H1B 111(3)
C32 N1 C1 124.20(18)
C1 N2 C8 109.03(17)
C1 N2 Mg1 126.09(13)
C8 N2 Mg1 123.31(14)
C9 N3 C8 124.13(18)
C16 N4 C9 109.55(17)
C16 N4 Mg1 124.70(14)
C9 N4 Mg1 122.54(14)
C17 N5 C16 123.20(19)
C24 N6 C17 108.80(17)
C24 N6 Mg1 124.08(14)
C17 N6 Mg1 125.19(14)
C24 N7 C25 123.85(18)
C32 N8 C25 109.10(17)
C32 N8 Mg1 126.13(13)
C25 N8 Mg1 123.40(14)
N1 C1 N2 126.39(19)
N1 C1 C2 124.68(18)
N2 C1 C2 108.92(17)
C7 C2 C3 120.4(2)
C7 C2 C1 106.02(18)
C3 C2 C1 133.6(2)
C4 C3 C2 117.9(2)
C4 C3 H3 121.1
C2 C3 H3 121.1
C3 C4 C5 121.4(2)
C3 C4 H4 119.3
C5 C4 H4 119.3
C6 C5 C4 121.0(2)
C6 C5 H5 119.5
C4 C5 H5 119.5
C5 C6 C7 118.1(2)
C5 C6 H6 121.0
C7 C6 H6 121.0
C2 C7 C6 121.2(2)
C2 C7 C8 107.05(18)
C6 C7 C8 131.7(2)
N3 C8 N2 128.01(19)
N3 C8 C7 122.99(18)
N2 C8 C7 108.97(18)
N3 C9 N4 128.27(19)
N3 C9 C10 123.51(19)
N4 C9 C10 108.22(19)
C15 C10 C11 121.4(2)
C15 C10 C9 107.39(19)
C11 C10 C9 131.2(2)
C12 C11 C10 117.2(2)
C12 C11 H11 121.4
C10 C11 H11 121.4
C11 C12 C13 121.1(2)
C11 C12 H12 119.4
C13 C12 H12 119.4
C14 C13 C12 121.6(2)
C14 C13 H13 119.2
C12 C13 H13 119.2
C13 C14 C15 117.6(2)
C13 C14 H14 121.2
C15 C14 H14 121.2
C10 C15 C14 121.1(2)
C10 C15 C16 106.01(19)
C14 C15 C16 132.9(2)
N5 C16 N4 128.26(19)
N5 C16 C15 122.8(2)
N4 C16 C15 108.83(19)
N5 C17 N6 127.1(2)
N5 C17 C18 123.44(19)
N6 C17 C18 109.39(18)
C19 C18 C23 120.8(2)
C19 C18 C17 132.9(2)
C23 C18 C17 106.25(19)
C18 C19 C20 117.3(2)
C18 C19 H19 121.3
C20 C19 H19 121.3
C21 C20 C19 121.8(2)
C21 C20 H20 119.1
C19 C20 H20 119.1
C22 C21 C20 121.2(2)
C22 C21 H21 119.4
C20 C21 H21 119.4
C21 C22 C23 117.9(2)
C21 C22 H22 121.1
C23 C22 H22 121.1
C22 C23 C18 120.9(2)
C22 C23 C24 133.0(2)
C18 C23 C24 106.05(18)
N7 C24 N6 127.60(19)
N7 C24 C23 122.93(19)
N6 C24 C23 109.47(18)
N7 C25 N8 128.69(18)
N7 C25 C26 122.32(18)
N8 C25 C26 108.98(17)
C27 C26 C31 122.43(19)
C27 C26 C25 130.7(2)
C31 C26 C25 106.91(17)
C28 C27 C26 117.5(2)
C28 C27 H27 121.2
C26 C27 H27 121.2
C27 C28 C29 120.2(2)
C27 C28 H28 119.9
C29 C28 H28 119.9
C30 C29 C28 121.6(2)
C30 C29 H29 119.2
C28 C29 H29 119.2
C29 C30 C31 118.9(2)
C29 C30 H30 120.6
C31 C30 H30 120.6
C30 C31 C26 119.33(19)
C30 C31 C32 135.0(2)
C26 C31 C32 105.69(18)
N1 C32 N8 126.70(18)
N1 C32 C31 123.97(18)
N8 C32 C31 109.32(17)
C36 O2 C33 103.1(5)
O2 C33 C34 106.0(5)
O2 C33 H33A 110.5
C34 C33 H33A 110.5
O2 C33 H33B 110.5
C34 C33 H33B 110.5
H33A C33 H33B 108.7
N9 C34 C33 102.0(4)
N9 C34 H34A 111.4
C33 C34 H34A 111.4
N9 C34 H34B 111.4
C33 C34 H34B 111.4
H34A C34 H34B 109.2
C35 N9 C34 118.8(4)
C35 N9 C37 94.1(6)
C34 N9 C37 100.3(5)
N9 C35 C36 91.2(5)
N9 C35 H35A 113.4
C36 C35 H35A 113.4
N9 C35 H35B 113.4
C36 C35 H35B 113.4
H35A C35 H35B 110.7
O2 C36 C35 110.9(5)
O2 C36 H36A 109.5
C35 C36 H36A 109.5
O2 C36 H36B 109.5
C35 C36 H36B 109.5
H36A C36 H36B 108.0
N9 C37 H37A 109.5
N9 C37 H37B 109.5
H37A C37 H37B 109.5
N9 C37 H37C 109.5
H37A C37 H37C 109.5
H37B C37 H37C 109.5

loop_
_geom_bond_atom_site_label_1
_geom_bond_atom_site_label_2
_geom_bond_distance
Mg1 O1 2.0156(18)
Mg1 N8 2.0379(18)
Mg1 N4 2.0416(18)
Mg1 N6 2.0441(18)
Mg1 N2 2.0448(18)
O1 H1A 0.820(2)
O1 H1B 0.820(2)
N1 C32 1.345(3)
N1 C1 1.347(3)
N2 C1 1.366(3)
N2 C8 1.369(2)
N3 C9 1.336(3)
N3 C8 1.340(3)
N4 C16 1.359(3)
N4 C9 1.369(3)
N5 C17 1.338(3)
N5 C16 1.338(3)
N6 C24 1.364(3)
N6 C17 1.374(3)
N7 C24 1.339(3)
N7 C25 1.343(3)
N8 C32 1.363(3)
N8 C25 1.372(3)
C1 C2 1.470(3)
C2 C7 1.395(3)
C2 C3 1.400(3)
C3 C4 1.388(3)
C3 H3 0.9300
C4 C5 1.396(3)
C4 H4 0.9300
C5 C6 1.375(3)
C5 H5 0.9300
C6 C7 1.399(3)
C6 H6 0.9300
C7 C8 1.454(3)
C9 C10 1.461(3)
C10 C15 1.386(3)
C10 C11 1.403(3)
C11 C12 1.387(3)
C11 H11 0.9300
C12 C13 1.402(4)
C12 H12 0.9300
C13 C14 1.374(3)
C13 H13 0.9300
C14 C15 1.399(3)
C14 H14 0.9300
C15 C16 1.472(3)
C17 C18 1.456(3)
C18 C19 1.392(3)
C18 C23 1.414(3)
C19 C20 1.396(3)
C19 H19 0.9300
C20 C21 1.394(4)
C20 H20 0.9300
C21 C22 1.382(3)
C21 H21 0.9300
C22 C23 1.398(3)
C22 H22 0.9300
C23 C24 1.464(3)
C25 C26 1.458(3)
C26 C27 1.387(3)
C26 C31 1.405(3)
C27 C28 1.385(3)
C27 H27 0.9300
C28 C29 1.408(3)
C28 H28 0.9300
C29 C30 1.376(3)
C29 H29 0.9300
C30 C31 1.383(3)
C30 H30 0.9300
C31 C32 1.472(3)
O2 C36 1.442(6)
O2 C33 1.455(7)
C33 C34 1.460(7)
C33 H33A 0.9700
C33 H33B 0.9700
C34 N9 1.401(5)
C34 H34A 0.9700
C34 H34B 0.9700
N9 C35 1.288(6)
N9 C37 1.630(8)
C35 C36 1.573(11)
C35 H35A 0.9700
C35 H35B 0.9700
C36 H36A 0.9700
C36 H36B 0.9700
C37 H37A 0.9600
C37 H37B 0.9600
C37 H37C 0.9600

loop_
_geom_hbond_atom_site_label_D
_geom_hbond_atom_site_label_H
_geom_hbond_atom_site_label_A
_geom_hbond_distance_DH
_geom_hbond_distance_HA
_geom_hbond_distance_DA
_geom_hbond_angle_DHA
_geom_hbond_site_symmetry_A
O1 H1A N9 0.820(2) 1.989(5) 2.804(3) 172(3) .
O1 H1B N1 0.820(2) 2.036(6) 2.841(2) 167(3) 2_666
